data_7236210
loop_
_publ_author_name
'Cores, \'Angel'
'Est\'evez, Ver\'onica'
'Villacampa, Mercedes'
'Men\'endez, J. Carlos'

_publ_section_title
;
 Three-component access to 2-pyrrolin-5-ones and their use in
 target-oriented and diversity-oriented synthesis
;
_journal_issue 45
_journal_name_full 'RSC Advances'
_journal_page_first 39433
_journal_paper_doi 10.1039/C6RA06317A
_journal_volume 6
_journal_year 2016
_chemical_formula_moiety 'C31 H35 N3 O4'
_chemical_formula_sum 'C31 H35 N3 O4'
_chemical_formula_weight 513.62
_chemical_melting_point 429.0(10)
_chemical_name_systematic
'Ethyl (1'S,2'S,3R)-1''-butyl-5''-methyl-2,2''-dioxo-1'-phenyl-1'',2'',5',6',7',7a'-hexahydro-1'H-dispiro[indoline-3,3'-pyrrolizine-2',3''-pyrrole]-4''-carboxylate'
_space_group_IT_number 2
_space_group_name_Hall '-P 1'
_space_group_name_H-M_alt 'P -1'
_symmetry_cell_setting triclinic
_symmetry_space_group_name_Hall '-P 1'
_symmetry_space_group_name_H-M 'P -1'
_atom_sites_solution_hydrogens geom
_atom_sites_solution_primary direct
_atom_sites_solution_secondary difmap
_audit_creation_method SHELXL-97
_audit_update_record
;
2016-03-01 deposited with the CCDC.
2016-04-11 downloaded from the CCDC.
;
_cell_angle_alpha 69.094(3)
_cell_angle_beta 76.462(3)
_cell_angle_gamma 77.265(3)
_cell_formula_units_Z 2
_cell_length_a 9.9204(4)
_cell_length_b 11.2869(4)
_cell_length_c 13.6057(6)
_cell_measurement_temperature 298(2)
_cell_volume 1367.79(10)
_computing_cell_refinement 'SAINT (Bruker 2006)'
_computing_data_collection 'APEX 2 (Bruker 2006)'
_computing_data_reduction 'SAINT (Bruker 2006)'
_computing_molecular_graphics 'Mercury 2.3 (Macrae et al, 2008)'
_computing_publication_material 'Bruker SHELXTL'
_computing_structure_refinement 'SHELXL-97 (Sheldrick, 1997)'
_computing_structure_solution 'SHELXS-97 (Sheldrick, 1990)'
_diffrn_ambient_temperature 298(2)
_diffrn_measured_fraction_theta_full 0.815
_diffrn_measured_fraction_theta_max 0.815
_diffrn_measurement_device_type 'CCD area detector'
_diffrn_measurement_method 'phi and omega scans'
_diffrn_radiation_monochromator graphite
_diffrn_radiation_source 'fine-focus sealed tube'
_diffrn_radiation_type CuK\a
_diffrn_radiation_wavelength 1.54178
_diffrn_reflns_av_R_equivalents 0.0406
_diffrn_reflns_av_sigmaI/netI 0.0649
_diffrn_reflns_limit_h_max 10
_diffrn_reflns_limit_h_min -11
_diffrn_reflns_limit_k_max 13
_diffrn_reflns_limit_k_min -13
_diffrn_reflns_limit_l_max 16
_diffrn_reflns_limit_l_min -15
_diffrn_reflns_number 6679
_diffrn_reflns_theta_full 66.73
_diffrn_reflns_theta_max 66.73
_diffrn_reflns_theta_min 3.53
_exptl_absorpt_coefficient_mu 0.665
_exptl_absorpt_correction_T_max 0.948
_exptl_absorpt_correction_T_min 0.923
_exptl_absorpt_correction_type multi-scan
_exptl_absorpt_process_details 'SADABS (Bruker, 2006)'
_exptl_crystal_colour colorless
_exptl_crystal_density_diffrn 1.247
_exptl_crystal_density_method 'not measured'
_exptl_crystal_description prismatic
_exptl_crystal_F_000 548
_exptl_crystal_size_max 0.15
_exptl_crystal_size_mid 0.10
_exptl_crystal_size_min 0.08
_refine_diff_density_max 0.888
_refine_diff_density_min -0.389
_refine_diff_density_rms 0.082
_refine_ls_extinction_method none
_refine_ls_goodness_of_fit_ref 1.957
_refine_ls_hydrogen_treatment constr
_refine_ls_matrix_type full
_refine_ls_number_parameters 346
_refine_ls_number_reflns 3953
_refine_ls_number_restraints 2
_refine_ls_restrained_S_all 1.996
_refine_ls_R_factor_all 0.1601
_refine_ls_R_factor_gt 0.1261
_refine_ls_shift/su_max 0.000
_refine_ls_shift/su_mean 0.000
_refine_ls_structure_factor_coef Fsqd
_refine_ls_weighting_details 'calc w=1/[\s^2^(Fo^2^)+(0.1000P)^2^+0.0000P] where P=(Fo^2^+2Fc^2^)/3'
_refine_ls_weighting_scheme calc
_refine_ls_wR_factor_gt 0.3169
_refine_ls_wR_factor_ref 0.3544
_reflns_number_gt 2594
_reflns_number_total 3953
_reflns_threshold_expression >2sigma(I)
_cod_data_source_file c6ra06317a2.cif
_cod_data_source_block 2fin
_cod_depositor_comments
;
The following automatic conversions were performed:

data item '_chemical_melting_point' value '428-430' was changed to
'429.0(10)' -- the average value was taken and precision was
estimated.

Automatic conversion script
Id: cif_fix_values 6909 2019-04-08 15:41:33Z antanas 
;
_cod_original_sg_symbol_Hall -P1
_cod_original_sg_symbol_H-M P-1
_cod_database_code 7236210

loop_
_symmetry_equiv_pos_as_xyz
'x, y, z'
'-x, -y, -z'

loop_
_atom_site_label
_atom_site_type_symbol
_atom_site_fract_x
_atom_site_fract_y
_atom_site_fract_z
_atom_site_U_iso_or_equiv
_atom_site_adp_type
_atom_site_occupancy
_atom_site_symmetry_multiplicity
_atom_site_calc_flag
_atom_site_refinement_flags
O1 O 0.9592(4) 0.8643(4) 0.1118(3) 0.0564(11) Uani 1 1 d .
O2 O 1.2607(5) 0.5579(4) 0.4110(4) 0.0620(12) Uani 1 1 d .
O3 O 1.3393(6) 0.7242(6) -0.0602(4) 0.0932(18) Uani 1 1 d .
O4 O 1.1314(5) 0.6671(5) 0.0258(3) 0.0757(14) Uani 1 1 d .
N1 N 1.1549(5) 0.9587(4) 0.0724(4) 0.0559(13) Uani 1 1 d .
H1N H 1.1464 1.0070 0.0083 0.067 Uiso 1 1 calc R
N2 N 1.0297(5) 0.7683(4) 0.3328(3) 0.0465(11) Uani 1 1 d .
N3 N 1.4245(5) 0.5751(5) 0.2606(4) 0.0606(14) Uani 1 1 d .
C1 C 1.3320(7) 0.8584(6) 0.2951(5) 0.0600(16) Uani 1 1 d .
H1 H 1.3220 0.7997 0.3637 0.072 Uiso 1 1 calc R
C2 C 1.4324(7) 0.9357(7) 0.2622(6) 0.0718(19) Uani 1 1 d .
H2 H 1.4902 0.9293 0.3093 0.086 Uiso 1 1 calc R
C3 C 1.4506(7) 1.0222(7) 0.1620(7) 0.076(2) Uani 1 1 d .
H3 H 1.5215 1.0725 0.1410 0.091 Uiso 1 1 calc R
C4 C 1.3623(7) 1.0357(6) 0.0903(6) 0.0658(18) Uani 1 1 d .
H4 H 1.3737 1.0940 0.0216 0.079 Uiso 1 1 calc R
C5 C 1.2602(6) 0.9610(5) 0.1247(4) 0.0495(14) Uani 1 1 d .
C6 C 1.0697(6) 0.8740(5) 0.1325(4) 0.0461(13) Uani 1 1 d .
C7 C 1.1307(6) 0.7922(5) 0.2360(4) 0.0444(13) Uani 1 1 d .
C8 C 1.2452(6) 0.8672(5) 0.2267(4) 0.0497(14) Uani 1 1 d .
C9 C 0.9145(6) 0.8721(6) 0.3476(5) 0.0594(16) Uani 1 1 d .
H9A H 0.8992 0.9357 0.2795 0.071 Uiso 1 1 calc R
H9B H 0.9347 0.9139 0.3925 0.071 Uiso 1 1 calc R
C10 C 0.7883(7) 0.8032(7) 0.4012(6) 0.0712(18) Uani 1 1 d .
H10A H 0.7814 0.7729 0.4783 0.085 Uiso 1 1 calc R
H10B H 0.7024 0.8593 0.3827 0.085 Uiso 1 1 calc R
C11 C 0.8156(6) 0.6919(6) 0.3584(5) 0.0591(16) Uani 1 1 d .
H11A H 0.7633 0.6238 0.4057 0.071 Uiso 1 1 calc R
H11B H 0.7910 0.7192 0.2879 0.071 Uiso 1 1 calc R
C12 C 0.9718(6) 0.6490(5) 0.3545(4) 0.0483(14) Uani 1 1 d .
H12 H 0.9887 0.5899 0.4249 0.058 Uiso 1 1 calc R
C13 C 1.0562(6) 0.5897(5) 0.2688(4) 0.0491(14) Uani 1 1 d .
H13 H 1.0051 0.6238 0.2086 0.059 Uiso 1 1 calc R
C14 C 1.0761(6) 0.4454(6) 0.2995(4) 0.0518(14) Uani 1 1 d .
C15 C 0.9717(8) 0.3796(6) 0.3733(6) 0.0695(19) Uani 1 1 d .
H15 H 0.8940 0.4240 0.4054 0.083 Uiso 1 1 calc R
C16 C 0.9846(9) 0.2457(7) 0.3988(6) 0.081(2) Uani 1 1 d .
H16 H 0.9111 0.2036 0.4432 0.098 Uiso 1 1 calc R
C17 C 1.1014(9) 0.1768(7) 0.3601(6) 0.078(2) Uani 1 1 d .
H17 H 1.1098 0.0880 0.3797 0.094 Uiso 1 1 calc R
C18 C 1.2059(9) 0.2396(7) 0.2921(6) 0.080(2) Uani 1 1 d .
H18 H 1.2871 0.1941 0.2647 0.096 Uiso 1 1 calc R
C19 C 1.1909(8) 0.3719(6) 0.2639(5) 0.0644(17) Uani 1 1 d .
H19 H 1.2642 0.4128 0.2177 0.077 Uiso 1 1 calc R
C20 C 1.1934(6) 0.6518(5) 0.2311(4) 0.0469(13) Uani 1 1 d .
C21 C 1.2942(6) 0.6503(5) 0.1292(4) 0.0529(15) Uani 1 1 d .
C22 C 1.4266(6) 0.6141(5) 0.1507(6) 0.0596(17) Uani 1 1 d .
C23 C 1.2929(6) 0.5894(5) 0.3149(5) 0.0505(14) Uani 1 1 d .
C24 C 1.2622(8) 0.6859(6) 0.0229(5) 0.0635(18) Uani 1 1 d .
C25 C 1.0748(10) 0.7129(10) -0.0726(6) 0.100(3) Uani 1 1 d .
H25A H 1.1280 0.6670 -0.1210 0.120 Uiso 1 1 calc R
H25B H 1.0794 0.8037 -0.1074 0.120 Uiso 1 1 calc R
C26 C 0.9269(10) 0.6898(10) -0.0436(8) 0.109(3) Uani 1 1 d .
H26A H 0.9238 0.5997 -0.0096 0.163 Uiso 1 1 calc R
H26B H 0.8856 0.7195 -0.1070 0.163 Uiso 1 1 calc R
H26C H 0.8755 0.7354 0.0045 0.163 Uiso 1 1 calc R
C27 C 1.5459(8) 0.5228(7) 0.3181(7) 0.081(2) Uani 1 1 d .
H27A H 1.5425 0.5715 0.3649 0.098 Uiso 1 1 calc R
H27B H 1.6323 0.5324 0.2668 0.098 Uiso 1 1 calc R
C28 C 1.5457(14) 0.3673(17) 0.3905(12) 0.190(8) Uani 1 1 d D
H28A H 1.6023 0.3424 0.4459 0.228 Uiso 1 1 calc R
H28B H 1.4509 0.3506 0.4236 0.228 Uiso 1 1 calc R
C29 C 1.6011(16) 0.3021(16) 0.3198(11) 0.201(9) Uani 1 1 d D
H29A H 1.6963 0.3176 0.2871 0.242 Uiso 1 1 calc R
H29B H 1.5449 0.3267 0.2641 0.242 Uiso 1 1 calc R
C30 C 1.5980(14) 0.1567(9) 0.3905(11) 0.140(5) Uani 1 1 d D
H30A H 1.6315 0.1407 0.4555 0.211 Uiso 1 1 calc R
H30B H 1.6570 0.1024 0.3518 0.211 Uiso 1 1 calc R
H30C H 1.5036 0.1386 0.4071 0.211 Uiso 1 1 calc R
C31 C 1.5634(7) 0.6032(7) 0.0755(7) 0.085(2) Uani 1 1 d .
H31A H 1.6080 0.5155 0.0939 0.128 Uiso 1 1 calc R
H31B H 1.6235 0.6557 0.0811 0.128 Uiso 1 1 calc R
H31C H 1.5458 0.6317 0.0036 0.128 Uiso 1 1 calc R

loop_
_atom_site_aniso_label
_atom_site_aniso_U_11
_atom_site_aniso_U_22
_atom_site_aniso_U_33
_atom_site_aniso_U_23
_atom_site_aniso_U_13
_atom_site_aniso_U_12
O1 0.051(2) 0.054(2) 0.059(2) -0.0025(18) -0.0273(18) -0.0061(19)
O2 0.066(3) 0.049(2) 0.065(3) -0.0013(19) -0.033(2) -0.002(2)
O3 0.108(4) 0.105(4) 0.061(3) -0.015(3) -0.001(3) -0.039(4)
O4 0.065(3) 0.095(4) 0.060(3) -0.010(2) -0.022(2) -0.010(3)
N1 0.064(3) 0.042(3) 0.052(3) 0.004(2) -0.025(2) -0.006(2)
N2 0.047(3) 0.043(2) 0.047(2) -0.0085(19) -0.0147(19) -0.004(2)
N3 0.047(3) 0.047(3) 0.081(4) -0.008(2) -0.023(2) -0.001(2)
C1 0.068(4) 0.050(3) 0.062(3) -0.011(3) -0.026(3) -0.009(3)
C2 0.068(4) 0.062(4) 0.098(5) -0.029(4) -0.029(4) -0.014(4)
C3 0.046(4) 0.058(4) 0.127(6) -0.032(4) -0.012(4) -0.013(3)
C4 0.051(4) 0.049(4) 0.085(4) -0.006(3) -0.012(3) -0.009(3)
C5 0.043(3) 0.039(3) 0.059(3) -0.008(2) -0.009(2) -0.004(3)
C6 0.055(3) 0.033(3) 0.048(3) -0.009(2) -0.017(3) -0.002(3)
C7 0.051(3) 0.038(3) 0.040(3) -0.002(2) -0.021(2) -0.003(2)
C8 0.046(3) 0.040(3) 0.061(3) -0.013(3) -0.016(3) -0.001(3)
C9 0.063(4) 0.048(3) 0.063(3) -0.015(3) -0.019(3) 0.004(3)
C10 0.055(4) 0.067(4) 0.084(4) -0.019(3) -0.019(3) 0.003(3)
C11 0.050(4) 0.059(4) 0.064(3) -0.013(3) -0.017(3) -0.004(3)
C12 0.049(3) 0.042(3) 0.050(3) -0.004(2) -0.020(2) -0.004(3)
C13 0.051(3) 0.044(3) 0.048(3) -0.003(2) -0.020(2) -0.005(3)
C14 0.059(4) 0.048(3) 0.055(3) -0.015(3) -0.031(3) -0.002(3)
C15 0.076(5) 0.047(4) 0.080(4) -0.007(3) -0.016(3) -0.018(3)
C16 0.087(5) 0.054(4) 0.100(5) -0.007(4) -0.025(4) -0.023(4)
C17 0.109(6) 0.043(4) 0.089(5) -0.013(3) -0.037(5) -0.016(4)
C18 0.098(6) 0.059(4) 0.089(5) -0.035(4) -0.029(4) 0.009(4)
C19 0.076(4) 0.047(4) 0.074(4) -0.021(3) -0.020(3) -0.006(3)
C20 0.048(3) 0.043(3) 0.044(3) -0.004(2) -0.016(2) -0.003(3)
C21 0.057(4) 0.042(3) 0.051(3) -0.005(2) -0.009(3) -0.007(3)
C22 0.041(3) 0.039(3) 0.092(5) -0.017(3) -0.009(3) -0.003(3)
C23 0.048(4) 0.031(3) 0.065(4) -0.004(3) -0.017(3) -0.001(2)
C24 0.074(5) 0.047(3) 0.056(4) -0.005(3) 0.000(3) -0.014(3)
C25 0.115(7) 0.123(7) 0.064(5) -0.041(4) -0.025(4) 0.005(6)
C26 0.095(7) 0.110(7) 0.142(8) -0.053(6) -0.065(6) 0.009(6)
C27 0.060(4) 0.064(4) 0.128(6) -0.025(4) -0.055(4) 0.005(4)
C28 0.098(9) 0.28(2) 0.148(11) -0.057(12) -0.052(8) 0.071(11)
C29 0.127(12) 0.32(3) 0.150(12) -0.090(16) -0.050(10) 0.024(14)
C30 0.168(12) 0.059(5) 0.170(10) -0.010(6) -0.029(9) -0.013(6)
C31 0.055(4) 0.060(4) 0.121(6) -0.019(4) 0.006(4) -0.012(3)

loop_
_atom_type_symbol
_atom_type_description
_atom_type_scat_dispersion_real
_atom_type_scat_dispersion_imag
_atom_type_scat_source
C C 0.0181 0.0091 'International Tables Vol C Tables 4.2.6.8 and 6.1.1.4'
H H 0.0000 0.0000 'International Tables Vol C Tables 4.2.6.8 and 6.1.1.4'
N N 0.0311 0.0180 'International Tables Vol C Tables 4.2.6.8 and 6.1.1.4'
O O 0.0492 0.0322 'International Tables Vol C Tables 4.2.6.8 and 6.1.1.4'

loop_
_geom_angle_atom_site_label_1
_geom_angle_atom_site_label_2
_geom_angle_atom_site_label_3
_geom_angle
C24 O4 C25 119.2(6)
C6 N1 C5 112.9(4)
C6 N1 H1N 123.5
C5 N1 H1N 123.5
C7 N2 C9 119.2(4)
C7 N2 C12 110.6(4)
C9 N2 C12 109.9(4)
C23 N3 C22 111.7(5)
C23 N3 C27 120.5(6)
C22 N3 C27 127.7(6)
C2 C1 C8 119.9(6)
C2 C1 H1 120.1
C8 C1 H1 120.1
C1 C2 C3 121.7(7)
C1 C2 H2 119.2
C3 C2 H2 119.2
C2 C3 C4 120.1(6)
C2 C3 H3 119.9
C4 C3 H3 119.9
C5 C4 C3 117.8(6)
C5 C4 H4 121.1
C3 C4 H4 121.1
C4 C5 N1 129.6(5)
C4 C5 C8 122.2(6)
N1 C5 C8 108.2(4)
O1 C6 N1 126.1(5)
O1 C6 C7 125.5(5)
N1 C6 C7 108.4(5)
N2 C7 C8 117.3(5)
N2 C7 C6 115.2(4)
C8 C7 C6 100.6(4)
N2 C7 C20 102.7(4)
C8 C7 C20 111.7(4)
C6 C7 C20 109.5(4)
C1 C8 C5 118.3(5)
C1 C8 C7 132.9(5)
C5 C8 C7 108.9(5)
N2 C9 C10 103.8(5)
N2 C9 H9A 111.0
C10 C9 H9A 111.0
N2 C9 H9B 111.0
C10 C9 H9B 111.0
H9A C9 H9B 109.0
C11 C10 C9 104.2(5)
C11 C10 H10A 110.9
C9 C10 H10A 110.9
C11 C10 H10B 110.9
C9 C10 H10B 110.9
H10A C10 H10B 108.9
C12 C11 C10 102.9(5)
C12 C11 H11A 111.2
C10 C11 H11A 111.2
C12 C11 H11B 111.2
C10 C11 H11B 111.2
H11A C11 H11B 109.1
N2 C12 C11 104.5(5)
N2 C12 C13 105.7(4)
C11 C12 C13 119.6(5)
N2 C12 H12 108.9
C11 C12 H12 108.9
C13 C12 H12 108.9
C14 C13 C12 116.8(4)
C14 C13 C20 116.0(5)
C12 C13 C20 103.4(5)
C14 C13 H13 106.6
C12 C13 H13 106.6
C20 C13 H13 106.6
C19 C14 C15 116.0(6)
C19 C14 C13 125.1(5)
C15 C14 C13 118.8(6)
C14 C15 C16 119.7(7)
C14 C15 H15 120.2
C16 C15 H15 120.2
C17 C16 C15 121.6(7)
C17 C16 H16 119.2
C15 C16 H16 119.2
C16 C17 C18 118.8(6)
C16 C17 H17 120.6
C18 C17 H17 120.6
C17 C18 C19 119.5(7)
C17 C18 H18 120.2
C19 C18 H18 120.2
C14 C19 C18 124.1(7)
C14 C19 H19 118.0
C18 C19 H19 118.0
C21 C20 C23 101.1(5)
C21 C20 C13 123.6(5)
C23 C20 C13 110.8(4)
C21 C20 C7 113.5(4)
C23 C20 C7 107.3(4)
C13 C20 C7 100.0(4)
C22 C21 C24 123.1(6)
C22 C21 C20 108.9(5)
C24 C21 C20 127.9(6)
C21 C22 N3 110.4(5)
C21 C22 C31 129.2(7)
N3 C22 C31 120.3(6)
O2 C23 N3 125.4(6)
O2 C23 C20 127.4(5)
N3 C23 C20 107.2(5)
O3 C24 O4 121.5(6)
O3 C24 C21 126.8(7)
O4 C24 C21 111.6(5)
O4 C25 C26 107.1(7)
O4 C25 H25A 110.3
C26 C25 H25A 110.3
O4 C25 H25B 110.3
C26 C25 H25B 110.3
H25A C25 H25B 108.5
C25 C26 H26A 109.5
C25 C26 H26B 109.5
H26A C26 H26B 109.5
C25 C26 H26C 109.5
H26A C26 H26C 109.5
H26B C26 H26C 109.5
N3 C27 C28 111.6(7)
N3 C27 H27A 109.3
C28 C27 H27A 109.3
N3 C27 H27B 109.3
C28 C27 H27B 109.3
H27A C27 H27B 108.0
C29 C28 C27 105.3(13)
C29 C28 H28A 110.7
C27 C28 H28A 110.7
C29 C28 H28B 110.7
C27 C28 H28B 110.7
H28A C28 H28B 108.8
C28 C29 C30 103.8(13)
C28 C29 H29A 111.0
C30 C29 H29A 111.0
C28 C29 H29B 111.0
C30 C29 H29B 111.0
H29A C29 H29B 109.0
C29 C30 H30A 109.5
C29 C30 H30B 109.5
H30A C30 H30B 109.5
C29 C30 H30C 109.5
H30A C30 H30C 109.5
H30B C30 H30C 109.5
C22 C31 H31A 109.5
C22 C31 H31B 109.5
H31A C31 H31B 109.5
C22 C31 H31C 109.5
H31A C31 H31C 109.5
H31B C31 H31C 109.5

loop_
_geom_bond_atom_site_label_1
_geom_bond_atom_site_label_2
_geom_bond_distance
O1 C6 1.229(7)
O2 C23 1.209(7)
O3 C24 1.201(7)
O4 C24 1.349(9)
O4 C25 1.451(10)
N1 C6 1.332(7)
N1 C5 1.403(8)
N1 H1N 0.8600
N2 C7 1.435(7)
N2 C9 1.479(8)
N2 C12 1.487(7)
N3 C23 1.348(8)
N3 C22 1.396(9)
N3 C27 1.487(8)
C1 C2 1.360(9)
C1 C8 1.374(9)
C1 H1 0.9300
C2 C3 1.363(11)
C2 H2 0.9300
C3 C4 1.406(11)
C3 H3 0.9300
C4 C5 1.352(8)
C4 H4 0.9300
C5 C8 1.412(8)
C6 C7 1.558(7)
C7 C8 1.518(8)
C7 C20 1.589(8)
C9 C10 1.517(9)
C9 H9A 0.9700
C9 H9B 0.9700
C10 C11 1.513(10)
C10 H10A 0.9700
C10 H10B 0.9700
C11 C12 1.513(8)
C11 H11A 0.9700
C11 H11B 0.9700
C12 C13 1.536(8)
C12 H12 0.9800
C13 C14 1.509(8)
C13 C20 1.563(8)
C13 H13 0.9800
C14 C19 1.353(9)
C14 C15 1.398(9)
C15 C16 1.407(10)
C15 H15 0.9300
C16 C17 1.355(11)
C16 H16 0.9300
C17 C18 1.356(10)
C17 H17 0.9300
C18 C19 1.386(10)
C18 H18 0.9300
C19 H19 0.9300
C20 C21 1.511(8)
C20 C23 1.555(8)
C21 C22 1.355(9)
C21 C24 1.448(10)
C22 C31 1.506(9)
C25 C26 1.484(12)
C25 H25A 0.9700
C25 H25B 0.9700
C26 H26A 0.9600
C26 H26B 0.9600
C26 H26C 0.9600
C27 C28 1.678(19)
C27 H27A 0.9700
C27 H27B 0.9700
C28 C29 1.360(15)
C28 H28A 0.9700
C28 H28B 0.9700
C29 C30 1.582(15)
C29 H29A 0.9700
C29 H29B 0.9700
C30 H30A 0.9600
C30 H30B 0.9600
C30 H30C 0.9600
C31 H31A 0.9600
C31 H31B 0.9600
C31 H31C 0.9600
